data_1504569
loop_
_publ_author_name
'Silva, Jr, Luiz F'
'Vasconcelos, Ramon S.'
'Nogueira, M\'ario A'

_publ_section_title
;
 Iodine(III)-promoted ring expansion of 1-vinylcycloalkanol derivatives: a
 metal-free approach toward seven-membered rings.
;
_journal_issue 5
_journal_name_full 'Organic letters'
_journal_page_first 1017
_journal_page_last 1020
_journal_paper_doi 10.1021/ol800048f
_journal_volume 10
_journal_year 2008
_chemical_formula_sum 'C24 H24 O2'
_chemical_formula_weight 344.43
_chemical_name_systematic
; 
 ? 
;
_space_group_IT_number 2
_symmetry_space_group_name_Hall '-P 1'
_symmetry_space_group_name_H-M 'P -1'
_atom_sites_solution_hydrogens geom
_atom_sites_solution_primary direct
_atom_sites_solution_secondary difmap
_audit_creation_method SHELXL-97
_cell_angle_alpha 78.439(3)
_cell_angle_beta 74.706(4)
_cell_angle_gamma 78.919(2)
_cell_formula_units_Z 2
_cell_length_a 7.746(2)
_cell_length_b 9.390(2)
_cell_length_c 13.269(10)
_cell_measurement_temperature 293(2)
_cell_volume 902.1(7)
_computing_structure_refinement 'SHELXL-97 (Sheldrick, 1997)'
_computing_structure_solution 'SHELXS-97 (Sheldrick, 1990)'
_diffrn_ambient_temperature 293(2)
_diffrn_measured_fraction_theta_full 0.996
_diffrn_measured_fraction_theta_max 0.996
_diffrn_radiation_monochromator graphite
_diffrn_radiation_source 'fine-focus sealed tube'
_diffrn_radiation_type MoK\a
_diffrn_radiation_wavelength 0.71073
_diffrn_reflns_av_R_equivalents 0.0340
_diffrn_reflns_av_sigmaI/netI 0.0753
_diffrn_reflns_limit_h_max 0
_diffrn_reflns_limit_h_min -9
_diffrn_reflns_limit_k_max 11
_diffrn_reflns_limit_k_min -11
_diffrn_reflns_limit_l_max 16
_diffrn_reflns_limit_l_min -16
_diffrn_reflns_number 3999
_diffrn_reflns_theta_full 26.47
_diffrn_reflns_theta_max 26.47
_diffrn_reflns_theta_min 4.01
_exptl_absorpt_coefficient_mu 0.079
_exptl_absorpt_correction_T_max 0.9883
_exptl_absorpt_correction_T_min 0.9863
_exptl_crystal_density_diffrn 1.268
_exptl_crystal_density_method 'not measured'
_exptl_crystal_F_000 368
_exptl_crystal_size_max 0.17
_exptl_crystal_size_mid 0.17
_exptl_crystal_size_min 0.15
_refine_diff_density_max 0.190
_refine_diff_density_min -0.291
_refine_diff_density_rms 0.047
_refine_ls_extinction_method none
_refine_ls_goodness_of_fit_ref 1.013
_refine_ls_hydrogen_treatment mixed
_refine_ls_matrix_type full
_refine_ls_number_parameters 235
_refine_ls_number_reflns 3717
_refine_ls_number_restraints 0
_refine_ls_restrained_S_all 1.013
_refine_ls_R_factor_all 0.1392
_refine_ls_R_factor_gt 0.0516
_refine_ls_shift/su_max 0.000
_refine_ls_shift/su_mean 0.000
_refine_ls_structure_factor_coef Fsqd
_refine_ls_weighting_details 'calc w=1/[\s^2^(Fo^2^)+(0.0666P)^2^+0.0073P] where P=(Fo^2^+2Fc^2^)/3'
_refine_ls_weighting_scheme calc
_refine_ls_wR_factor_gt 0.1115
_refine_ls_wR_factor_ref 0.1426
_reflns_number_gt 1942
_reflns_number_total 3717
_reflns_threshold_expression >2sigma(I)
_cod_data_source_file ol800048f-file001.cif
_cod_data_source_block s97
_cod_database_code 1504569

loop_
_symmetry_equiv_pos_as_xyz
'x, y, z'
'-x, -y, -z'

loop_
_atom_site_label
_atom_site_type_symbol
_atom_site_fract_x
_atom_site_fract_y
_atom_site_fract_z
_atom_site_U_iso_or_equiv
_atom_site_adp_type
_atom_site_occupancy
_atom_site_symmetry_multiplicity
_atom_site_calc_flag
_atom_site_refinement_flags
O1 O 0.31982(19) 0.80153(17) 0.67255(12) 0.0386(4) Uani 1 1 d .
O2 O -0.0776(2) 0.6811(2) 0.84325(15) 0.0585(5) Uani 1 1 d .
C1 C 0.3267(3) 0.7646(2) 0.57617(18) 0.0349(5) Uani 1 1 d .
C2 C 0.5188(3) 0.7113(3) 0.52319(19) 0.0440(6) Uani 1 1 d .
H2A H 0.5236 0.6156 0.5046 0.053 Uiso 1 1 calc R
H2B H 0.5936 0.6989 0.5735 0.053 Uiso 1 1 calc R
C3 C 0.5987(3) 0.8130(3) 0.4240(2) 0.0567(8) Uani 1 1 d .
H3A H 0.6373 0.8930 0.4446 0.068 Uiso 1 1 calc R
H3B H 0.7047 0.7588 0.3832 0.068 Uiso 1 1 calc R
C4 C 0.4662(3) 0.8763(3) 0.3548(2) 0.0495(7) Uani 1 1 d .
H4A H 0.3884 0.9603 0.3829 0.059 Uiso 1 1 calc R
H4B H 0.5337 0.9118 0.2845 0.059 Uiso 1 1 calc R
C5 C 0.3486(3) 0.7709(3) 0.34547(19) 0.0408(6) Uani 1 1 d .
C6 C 0.3686(4) 0.7208(3) 0.2515(2) 0.0563(8) Uani 1 1 d .
H6 H 0.4630 0.7460 0.1946 0.068 Uiso 1 1 calc R
C7 C 0.2521(4) 0.6342(3) 0.2397(2) 0.0636(8) Uani 1 1 d .
H7 H 0.2711 0.5986 0.1765 0.076 Uiso 1 1 calc R
C8 C 0.1082(4) 0.6011(3) 0.3217(2) 0.0570(8) Uani 1 1 d .
H8 H 0.0266 0.5460 0.3134 0.068 Uiso 1 1 calc R
C9 C 0.0850(3) 0.6492(3) 0.4161(2) 0.0453(6) Uani 1 1 d .
H9 H -0.0142 0.6277 0.4708 0.054 Uiso 1 1 calc R
C10 C 0.2071(3) 0.7300(2) 0.43197(18) 0.0343(5) Uani 1 1 d .
C11 C 0.1836(3) 0.7726(2) 0.53656(17) 0.0339(5) Uani 1 1 d .
C12 C -0.0045(3) 0.8259(3) 0.59776(18) 0.0392(6) Uani 1 1 d .
H12A H -0.0669 0.7424 0.6320 0.047 Uiso 1 1 calc R
H12B H -0.0730 0.8879 0.5495 0.047 Uiso 1 1 calc R
C13 C 0.0069(3) 0.9119(3) 0.68038(18) 0.0386(6) Uani 1 1 d .
H13A H 0.0413 1.0069 0.6458 0.046 Uiso 1 1 calc R
H13B H -0.1112 0.9284 0.7281 0.046 Uiso 1 1 calc R
C14 C 0.1432(3) 0.8310(2) 0.74330(17) 0.0329(5) Uani 1 1 d .
C15 C 0.0826(3) 0.6851(3) 0.80612(19) 0.0407(6) Uani 1 1 d .
C16 C 0.2229(4) 0.5561(3) 0.8253(2) 0.0545(7) Uani 1 1 d .
H16A H 0.3118 0.5441 0.7595 0.065 Uiso 1 1 calc R
H16B H 0.1664 0.4678 0.8493 0.065 Uiso 1 1 calc R
C17 C 0.3176(4) 0.5754(3) 0.9079(2) 0.0570(8) Uani 1 1 d .
H17A H 0.4015 0.4868 0.9215 0.068 Uiso 1 1 calc R
H17B H 0.2278 0.5868 0.9735 0.068 Uiso 1 1 calc R
C18 C 0.4211(3) 0.7069(3) 0.8759(2) 0.0522(7) Uani 1 1 d .
H18A H 0.5048 0.6944 0.9210 0.063 Uiso 1 1 calc R
H18B H 0.4923 0.7059 0.8039 0.063 Uiso 1 1 calc R
C19 C 0.3297(4) 0.9391(3) 0.9512(2) 0.0528(7) Uani 1 1 d .
H19 H 0.4137 0.9006 0.9920 0.063 Uiso 1 1 calc R
C20 C 0.2327(4) 1.0772(3) 0.9621(2) 0.0583(8) Uani 1 1 d .
H20 H 0.2516 1.1306 1.0091 0.070 Uiso 1 1 calc R
C21 C 0.1081(4) 1.1342(3) 0.9022(2) 0.0535(7) Uani 1 1 d .
H21 H 0.0425 1.2274 0.9081 0.064 Uiso 1 1 calc R
C22 C 0.0805(3) 1.0535(3) 0.8336(2) 0.0434(6) Uani 1 1 d .
H22 H -0.0056 1.0926 0.7943 0.052 Uiso 1 1 calc R
C23 C 0.1776(3) 0.9151(3) 0.82164(18) 0.0353(6) Uani 1 1 d .
C24 C 0.3065(3) 0.8556(3) 0.88172(19) 0.0411(6) Uani 1 1 d .

loop_
_atom_site_aniso_label
_atom_site_aniso_U_11
_atom_site_aniso_U_22
_atom_site_aniso_U_33
_atom_site_aniso_U_23
_atom_site_aniso_U_13
_atom_site_aniso_U_12
O1 0.0236(8) 0.0520(10) 0.0378(9) -0.0087(8) -0.0037(7) -0.0029(7)
O2 0.0447(11) 0.0632(13) 0.0628(12) 0.0043(10) -0.0039(9) -0.0232(9)
C1 0.0314(13) 0.0398(14) 0.0318(13) -0.0048(11) -0.0032(10) -0.0081(11)
C2 0.0296(13) 0.0543(16) 0.0460(15) -0.0121(13) -0.0070(11) 0.0008(12)
C3 0.0329(14) 0.077(2) 0.0564(17) -0.0113(15) -0.0019(13) -0.0094(14)
C4 0.0397(14) 0.0594(17) 0.0429(15) 0.0006(13) 0.0022(12) -0.0175(13)
C5 0.0340(13) 0.0469(15) 0.0364(14) -0.0055(12) -0.0042(11) -0.0002(12)
C6 0.0444(16) 0.076(2) 0.0437(16) -0.0158(15) -0.0077(13) 0.0041(15)
C7 0.067(2) 0.071(2) 0.0559(19) -0.0289(17) -0.0239(17) 0.0137(17)
C8 0.0657(19) 0.0504(17) 0.066(2) -0.0163(15) -0.0305(17) -0.0070(15)
C9 0.0459(15) 0.0428(15) 0.0502(16) -0.0012(12) -0.0170(12) -0.0120(12)
C10 0.0327(13) 0.0336(13) 0.0351(13) -0.0029(10) -0.0095(11) -0.0021(10)
C11 0.0289(12) 0.0371(13) 0.0327(12) 0.0010(10) -0.0044(10) -0.0088(10)
C12 0.0268(12) 0.0515(15) 0.0369(13) -0.0024(12) -0.0073(10) -0.0049(11)
C13 0.0280(12) 0.0444(14) 0.0374(13) -0.0018(11) -0.0030(10) -0.0020(11)
C14 0.0251(11) 0.0378(13) 0.0310(12) -0.0043(10) -0.0010(10) -0.0024(10)
C15 0.0444(15) 0.0387(14) 0.0401(14) -0.0043(11) -0.0102(12) -0.0106(12)
C16 0.0644(18) 0.0340(15) 0.0637(18) 0.0021(13) -0.0213(15) -0.0057(13)
C17 0.0606(18) 0.0520(17) 0.0536(17) 0.0010(14) -0.0201(15) 0.0028(15)
C18 0.0439(15) 0.0664(19) 0.0472(16) -0.0054(14) -0.0202(13) -0.0010(14)
C19 0.0452(16) 0.070(2) 0.0502(17) -0.0128(15) -0.0117(13) -0.0219(15)
C20 0.0586(18) 0.069(2) 0.0527(17) -0.0245(16) 0.0059(15) -0.0339(17)
C21 0.0479(16) 0.0486(17) 0.0602(18) -0.0169(14) 0.0090(14) -0.0197(14)
C22 0.0371(14) 0.0428(15) 0.0471(15) -0.0060(12) -0.0018(12) -0.0109(12)
C23 0.0296(12) 0.0401(14) 0.0328(13) -0.0038(10) 0.0024(10) -0.0126(11)
C24 0.0344(13) 0.0503(16) 0.0368(14) -0.0035(12) -0.0031(11) -0.0130(12)

loop_
_atom_type_symbol
_atom_type_description
_atom_type_scat_dispersion_real
_atom_type_scat_dispersion_imag
_atom_type_scat_source
C C 0.0033 0.0016 'International Tables Vol C Tables 4.2.6.8 and 6.1.1.4'
H H 0.0000 0.0000 'International Tables Vol C Tables 4.2.6.8 and 6.1.1.4'
O O 0.0106 0.0060 'International Tables Vol C Tables 4.2.6.8 and 6.1.1.4'

loop_
_geom_angle_atom_site_label_1
_geom_angle_atom_site_label_2
_geom_angle_atom_site_label_3
_geom_angle
C1 O1 C14 117.96(16)
C11 C1 O1 124.8(2)
C11 C1 C2 125.0(2)
O1 C1 C2 110.15(19)
C1 C2 C3 114.4(2)
C4 C3 C2 112.9(2)
C5 C4 C3 115.2(2)
C6 C5 C10 118.8(2)
C6 C5 C4 121.4(2)
C10 C5 C4 119.7(2)
C5 C6 C7 121.8(3)
C8 C7 C6 119.6(3)
C9 C8 C7 119.9(3)
C8 C9 C10 121.5(3)
C9 C10 C5 118.2(2)
C9 C10 C11 120.0(2)
C5 C10 C11 121.8(2)
C1 C11 C10 120.2(2)
C1 C11 C12 120.5(2)
C10 C11 C12 119.35(19)
C11 C12 C13 110.09(19)
C14 C13 C12 111.49(19)
O1 C14 C13 109.99(18)
O1 C14 C23 103.93(17)
C13 C14 C23 115.48(19)
O1 C14 C15 109.64(18)
C13 C14 C15 110.11(19)
C23 C14 C15 107.44(18)
O2 C15 C16 122.0(2)
O2 C15 C14 118.8(2)
C16 C15 C14 119.1(2)
C15 C16 C17 111.4(2)
C16 C17 C18 114.1(2)
C24 C18 C17 115.7(2)
C20 C19 C24 122.5(3)
C21 C20 C19 118.9(3)
C20 C21 C22 119.9(3)
C21 C22 C23 121.7(3)
C22 C23 C24 119.1(2)
C22 C23 C14 119.5(2)
C24 C23 C14 121.4(2)
C19 C24 C23 117.8(2)
C19 C24 C18 117.9(2)
C23 C24 C18 124.3(2)

loop_
_geom_bond_atom_site_label_1
_geom_bond_atom_site_label_2
_geom_bond_distance
O1 C1 1.376(3)
O1 C14 1.453(2)
O2 C15 1.213(3)
C1 C11 1.331(3)
C1 C2 1.504(3)
C2 C3 1.524(4)
C3 C4 1.514(4)
C4 C5 1.510(3)
C5 C6 1.381(4)
C5 C10 1.410(3)
C6 C7 1.381(4)
C7 C8 1.372(4)
C8 C9 1.371(4)
C9 C10 1.400(3)
C10 C11 1.476(3)
C11 C12 1.514(3)
C12 C13 1.515(3)
C13 C14 1.514(3)
C14 C23 1.527(3)
C14 C15 1.541(3)
C15 C16 1.494(3)
C16 C17 1.526(4)
C17 C18 1.529(4)
C18 C24 1.508(4)
C19 C20 1.382(4)
C19 C24 1.388(4)
C20 C21 1.372(4)
C21 C22 1.376(4)
C22 C23 1.387(3)
C23 C24 1.404(3)
